data_7247039
loop_
_publ_author_name
'Karmakar, Mridul'
'Sk, Wahedur'
'Gomila, Rosa M.'
'Drew, Michael. G. B.'
'Frontera, Antonio'
'Chattopadhyay, Shouvik'

_publ_section_title
;
 An insight into the hydrogen bonding, halogen bonding and chalcogen
 bonding interactions in manganese(iii) complexes with N2O2donor
 salicylidine Schiff base ligands
;
_journal_issue 31
_journal_name_full 'RSC Advances'
_journal_page_first 21211
_journal_page_last 21224
_journal_paper_doi 10.1039/D3RA04044E
_journal_volume 13
_journal_year 2023
_chemical_formula_sum 'C68 H80 Br8 Cl4 Mn4 N8 O36'
_chemical_formula_weight 2586.24
_space_group_crystal_system orthorhombic
_space_group_IT_number 19
_space_group_name_Hall 'P 2ac 2ab'
_space_group_name_H-M_alt 'P 21 21 21'
_atom_sites_solution_hydrogens mixed
_audit_creation_method SHELXL-2016/6
_audit_update_record
;
2023-06-15 deposited with the CCDC.	2023-07-03 downloaded from the CCDC.
;
_cell_angle_alpha 90
_cell_angle_beta 90
_cell_angle_gamma 90
_cell_formula_units_Z 1
_cell_length_a 7.8022(3)
_cell_length_b 13.8143(6)
_cell_length_c 20.8527(9)
_cell_measurement_reflns_used 900
_cell_measurement_temperature 273(2)
_cell_measurement_theta_max 25.041
_cell_measurement_theta_min 1.768
_cell_volume 2247.54(16)
_computing_structure_refinement 'SHELXL-2016/6 (Sheldrick, 2016)'
_computing_structure_solution 'SHELXT 2014/5 (Sheldrick, 2014)'
_diffrn_ambient_temperature 273(2)
_diffrn_measured_fraction_theta_full 0.999
_diffrn_measured_fraction_theta_max 0.999
_diffrn_measurement_device_type 'BRUKER D8 QUEST AREA DETECTOR'
_diffrn_radiation_type MoK\a
_diffrn_radiation_wavelength 0.71073
_diffrn_reflns_av_R_equivalents 0.0482
_diffrn_reflns_av_unetI/netI 0.0221
_diffrn_reflns_Laue_measured_fraction_full 0.999
_diffrn_reflns_Laue_measured_fraction_max 0.999
_diffrn_reflns_limit_h_max 9
_diffrn_reflns_limit_h_min -9
_diffrn_reflns_limit_k_max 16
_diffrn_reflns_limit_k_min -16
_diffrn_reflns_limit_l_max 24
_diffrn_reflns_limit_l_min -24
_diffrn_reflns_number 67027
_diffrn_reflns_point_group_measured_fraction_full 0.999
_diffrn_reflns_point_group_measured_fraction_max 0.999
_diffrn_reflns_theta_full 25.041
_diffrn_reflns_theta_max 25.041
_diffrn_reflns_theta_min 1.953
_diffrn_source 'fine-focus sealed tube'
_exptl_absorpt_coefficient_mu 4.314
_exptl_absorpt_correction_T_max 0.422
_exptl_absorpt_correction_T_min 0.231
_exptl_absorpt_correction_type multi-scan
_exptl_absorpt_process_details SADABS
_exptl_crystal_colour 'Dark Brown'
_exptl_crystal_density_diffrn 1.911
_exptl_crystal_density_method 'not measured'
_exptl_crystal_description Block
_exptl_crystal_F_000 1280
_exptl_crystal_size_max 0.4
_exptl_crystal_size_mid 0.3
_exptl_crystal_size_min 0.2
_refine_diff_density_max 0.419
_refine_diff_density_min -0.391
_refine_diff_density_rms 0.043
_refine_ls_abs_structure_details
;
 Refined as an inversion twin.
;
_refine_ls_abs_structure_Flack 0.026(9)
_refine_ls_extinction_method none
_refine_ls_goodness_of_fit_ref 1.048
_refine_ls_hydrogen_treatment mixed
_refine_ls_matrix_type full
_refine_ls_number_parameters 305
_refine_ls_number_reflns 3977
_refine_ls_number_restraints 9
_refine_ls_restrained_S_all 1.048
_refine_ls_R_factor_all 0.0214
_refine_ls_R_factor_gt 0.0199
_refine_ls_shift/su_max 0.002
_refine_ls_shift/su_mean 0.000
_refine_ls_structure_factor_coef Fsqd
_refine_ls_weighting_details 'w=1/[\s^2^(Fo^2^)+(0.0167P)^2^+1.0287P] where P=(Fo^2^+2Fc^2^)/3'
_refine_ls_weighting_scheme calc
_refine_ls_wR_factor_gt 0.0471
_refine_ls_wR_factor_ref 0.0477
_reflns_Friedel_coverage 0.739
_reflns_Friedel_fraction_full 1.000
_reflns_Friedel_fraction_max 1.000
_reflns_number_gt 3837
_reflns_number_total 3977
_reflns_threshold_expression 'I > 2\s(I)'
_cod_data_source_file d3ra04044e2.cif
_cod_data_source_block 1
_cod_depositor_comments
;
The following automatic conversions were performed:

data item '_exptl_absorpt_correction_type' value 'multi scan' was
changed to 'multi-scan' in accordance with the
/home/data/users/saulius/crontab/automatic-downloads/rss-feeds/RSC/lib/dictionaries/cif_core.dic
dictionary named 'cif_core.dic' version 2.4.2 last updated on
2011-04-26.

Automatic conversion script
Id: cif_fix_values 8170 2020-07-09 18:12:32Z antanas 
;
_cod_database_code 7247039
_shelx_shelxl_version_number 2016/6
_shelx_space_group_comment
;
The symmetry employed for this shelxl refinement is uniquely defined
by the following loop, which should always be used as a source of
symmetry information in preference to the above space-group names.
They are only intended as comments.
;

loop_
_space_group_symop_operation_xyz
'x, y, z'
'x+1/2, -y+1/2, -z'
'-x, y+1/2, -z+1/2'
'-x+1/2, -y, z+1/2'

loop_
_atom_site_label
_atom_site_type_symbol
_atom_site_fract_x
_atom_site_fract_y
_atom_site_fract_z
_atom_site_U_iso_or_equiv
_atom_site_adp_type
_atom_site_occupancy
_atom_site_site_symmetry_order
_atom_site_calc_flag
_atom_site_refinement_flags_posn
_atom_site_refinement_flags_adp
_atom_site_refinement_flags_occupancy
_atom_site_disorder_assembly
_atom_site_disorder_group
Mn1 Mn 0.47845(6) 0.70180(4) 0.57553(2) 0.02485(11) Uani 1 1 d . . . . .
Br1 Br 0.18317(7) 0.27357(3) 0.39718(2) 0.06139(14) Uani 1 1 d . . . . .
Br2 Br 0.18127(6) 1.20424(3) 0.62050(2) 0.05689(13) Uani 1 1 d . . . . .
N1 N 0.4795(4) 0.5668(2) 0.61340(13) 0.0327(6) Uani 1 1 d . . . . .
N2 N 0.4652(4) 0.7683(2) 0.66220(12) 0.0308(6) Uani 1 1 d . . . . .
O1 O 0.4766(3) 0.64967(17) 0.49222(10) 0.0345(6) Uani 1 1 d . . . . .
O2 O 0.4791(3) 0.82402(16) 0.53342(10) 0.0325(5) Uani 1 1 d . . . . .
O3 O 0.1960(3) 0.6949(2) 0.57758(12) 0.0465(6) Uani 1 1 d D . . . .
O4 O 0.7624(3) 0.7017(2) 0.58317(11) 0.0409(6) Uani 1 1 d D . . . .
H3W H 0.803065 0.735716 0.554776 0.061 Uiso 1 1 calc DR U . . .
O10 O 0.9892(4) 0.7137(2) 0.68656(12) 0.0512(7) Uani 1 1 d D . . . .
C1 C 0.4091(4) 0.5662(3) 0.47321(16) 0.0303(7) Uani 1 1 d . . . . .
C2 C 0.3715(5) 0.5531(3) 0.40814(16) 0.0370(8) Uani 1 1 d . . . . .
H2 H 0.392495 0.603036 0.379312 0.044 Uiso 1 1 calc R U . . .
C3 C 0.3040(5) 0.4674(3) 0.38630(17) 0.0403(8) Uani 1 1 d . . . . .
H3 H 0.279644 0.459817 0.342926 0.048 Uiso 1 1 calc R U . . .
C4 C 0.2721(5) 0.3925(3) 0.42834(19) 0.0403(9) Uani 1 1 d . . . . .
C5 C 0.3096(5) 0.4018(3) 0.49239(18) 0.0398(8) Uani 1 1 d . . . . .
H5 H 0.290169 0.350401 0.520221 0.048 Uiso 1 1 calc R U . . .
C6 C 0.3771(5) 0.4886(3) 0.51566(16) 0.0337(8) Uani 1 1 d . . . . .
C7 C 0.4263(5) 0.4923(3) 0.58207(17) 0.0367(8) Uani 1 1 d . . . . .
H7 H 0.418891 0.434614 0.604874 0.044 Uiso 1 1 calc R U . . .
C8 C 0.5378(5) 0.5494(3) 0.68000(16) 0.0431(9) Uani 1 1 d . . . . .
H8A H 0.661227 0.557284 0.682051 0.052 Uiso 1 1 calc R U . . .
H8B H 0.511134 0.483280 0.692002 0.052 Uiso 1 1 calc R U . . .
C9 C 0.4546(5) 0.6177(3) 0.72713(16) 0.0426(9) Uani 1 1 d . . . . .
H9A H 0.331775 0.617266 0.720047 0.051 Uiso 1 1 calc R U . . .
H9B H 0.475334 0.594068 0.770250 0.051 Uiso 1 1 calc R U . . .
C10 C 0.5185(5) 0.7203(3) 0.72237(14) 0.0415(9) Uani 1 1 d . . . . .
H10A H 0.475241 0.757129 0.758529 0.050 Uiso 1 1 calc R U . . .
H10B H 0.642692 0.720333 0.724872 0.050 Uiso 1 1 calc R U . . .
C11 C 0.4063(4) 0.8546(3) 0.66770(16) 0.0346(8) Uani 1 1 d . . . . .
H11 H 0.387157 0.875881 0.709406 0.042 Uiso 1 1 calc R U . . .
C12 C 0.3664(4) 0.9223(3) 0.61823(16) 0.0305(7) Uani 1 1 d . . . . .
C13 C 0.2942(5) 1.0121(3) 0.63652(18) 0.0375(8) Uani 1 1 d . . . . .
H13 H 0.260732 1.021811 0.678841 0.045 Uiso 1 1 calc R U . . .
C14 C 0.2733(5) 1.0839(3) 0.5932(2) 0.0400(9) Uani 1 1 d . . . . .
C15 C 0.3242(5) 1.0710(3) 0.52954(19) 0.0420(9) Uani 1 1 d . . . . .
H15 H 0.312567 1.121349 0.500269 0.050 Uiso 1 1 calc R U . . .
C16 C 0.3918(5) 0.9835(3) 0.51015(18) 0.0379(9) Uani 1 1 d . . . . .
H16 H 0.423316 0.974961 0.467510 0.045 Uiso 1 1 calc R U . . .
C17 C 0.4135(4) 0.9076(2) 0.55340(16) 0.0297(7) Uani 1 1 d . . . . .
Cl1 Cl 0.96793(15) 0.93837(7) 0.79026(5) 0.0489(2) Uani 1 1 d . . . . .
O5 O 0.8052(6) 0.9072(3) 0.7666(3) 0.1053(15) Uani 1 1 d . . . . .
O6 O 1.0060(6) 1.0286(2) 0.76014(18) 0.0764(10) Uani 1 1 d . . . . .
O7 O 0.9588(8) 0.9478(4) 0.85604(17) 0.1243(19) Uani 1 1 d . . . . .
O8 O 1.0917(5) 0.8696(3) 0.7710(2) 0.0930(13) Uani 1 1 d . . . . .
H1W H 0.129(6) 0.690(5) 0.5473(19) 0.112 Uiso 1 1 d D U . . .
H2W H 0.140(7) 0.716(5) 0.6094(18) 0.112 Uiso 1 1 d D U . . .
H4W H 0.825(6) 0.707(4) 0.6163(14) 0.112 Uiso 1 1 d D U . . .
H10W H 0.995(10) 0.660(2) 0.705(3) 0.112 Uiso 1 1 d D U . . .
H11W H 1.005(9) 0.756(3) 0.713(2) 0.112 Uiso 1 1 d D U . . .

loop_
_atom_site_aniso_label
_atom_site_aniso_U_11
_atom_site_aniso_U_22
_atom_site_aniso_U_33
_atom_site_aniso_U_23
_atom_site_aniso_U_13
_atom_site_aniso_U_12
Mn1 0.0251(2) 0.0315(3) 0.0180(2) 0.00349(19) -0.00046(18) -0.0005(2)
Br1 0.0746(3) 0.0412(2) 0.0683(3) -0.0103(2) -0.0197(3) -0.0091(2)
Br2 0.0573(2) 0.0364(2) 0.0770(3) -0.0115(2) 0.0080(2) 0.0058(2)
N1 0.0336(15) 0.0387(16) 0.0259(14) 0.0094(12) -0.0044(13) -0.0012(13)
N2 0.0318(14) 0.0408(17) 0.0197(12) 0.0034(12) -0.0001(12) -0.0003(13)
O1 0.0499(15) 0.0312(12) 0.0223(11) 0.0002(9) 0.0023(11) -0.0048(12)
O2 0.0466(14) 0.0283(13) 0.0226(11) 0.0015(9) 0.0064(11) 0.0013(11)
O3 0.0260(11) 0.0820(19) 0.0314(13) 0.0103(15) -0.0042(11) -0.0007(14)
O4 0.0269(11) 0.0660(17) 0.0298(12) 0.0066(14) 0.0025(10) -0.0040(12)
O10 0.0571(16) 0.0582(18) 0.0384(14) 0.0002(13) -0.0012(13) 0.0035(17)
C1 0.0329(18) 0.0293(18) 0.0285(17) 0.0012(14) 0.0011(14) 0.0035(15)
C2 0.050(2) 0.0339(19) 0.0273(18) 0.0003(15) 0.0017(16) 0.0020(16)
C3 0.047(2) 0.046(2) 0.0287(18) -0.0081(16) -0.0032(18) 0.0045(18)
C4 0.041(2) 0.0334(19) 0.047(2) -0.0080(18) -0.0065(18) 0.0030(16)
C5 0.046(2) 0.0332(18) 0.040(2) 0.0066(16) -0.0032(18) -0.0007(19)
C6 0.0364(19) 0.0348(19) 0.0299(19) 0.0038(15) -0.0038(15) 0.0027(15)
C7 0.045(2) 0.0329(19) 0.0321(19) 0.0109(16) -0.0036(17) 0.0007(16)
C8 0.052(2) 0.049(2) 0.0285(18) 0.0132(17) -0.0112(18) 0.0036(19)
C9 0.041(2) 0.063(3) 0.0239(17) 0.0178(17) -0.0025(16) -0.0018(19)
C10 0.049(2) 0.058(2) 0.0183(15) 0.0032(16) -0.0049(15) 0.001(2)
C11 0.0358(19) 0.044(2) 0.0236(17) -0.0063(15) 0.0052(15) -0.0028(17)
C12 0.0299(17) 0.0367(18) 0.0248(17) -0.0058(14) 0.0001(14) -0.0032(14)
C13 0.035(2) 0.042(2) 0.036(2) -0.0092(16) 0.0034(16) -0.0028(17)
C14 0.036(2) 0.0301(19) 0.054(2) -0.0092(17) -0.0016(17) -0.0013(15)
C15 0.050(2) 0.0303(18) 0.046(2) 0.0049(16) -0.005(2) 0.0003(19)
C16 0.052(2) 0.0336(19) 0.0284(19) 0.0005(15) 0.0005(17) -0.0032(17)
C17 0.0273(17) 0.0329(19) 0.0289(17) -0.0018(15) -0.0017(14) -0.0037(15)
Cl1 0.0630(6) 0.0410(5) 0.0429(5) 0.0002(4) 0.0098(5) 0.0026(5)
O5 0.076(3) 0.089(3) 0.151(4) -0.002(3) -0.006(3) -0.023(2)
O6 0.104(3) 0.0452(19) 0.080(2) 0.0048(17) 0.013(2) -0.010(2)
O7 0.188(5) 0.147(4) 0.0382(19) -0.009(2) 0.021(3) 0.001(4)
O8 0.096(3) 0.072(3) 0.110(3) -0.003(2) 0.020(3) 0.032(2)

loop_
_atom_type_symbol
_atom_type_description
_atom_type_scat_dispersion_real
_atom_type_scat_dispersion_imag
_atom_type_scat_source
C C 0.0033 0.0016 'International Tables Vol C Tables 4.2.6.8 and 6.1.1.4'
H H 0.0000 0.0000 'International Tables Vol C Tables 4.2.6.8 and 6.1.1.4'
N N 0.0061 0.0033 'International Tables Vol C Tables 4.2.6.8 and 6.1.1.4'
O O 0.0106 0.0060 'International Tables Vol C Tables 4.2.6.8 and 6.1.1.4'
Mn Mn 0.3368 0.7283 'International Tables Vol C Tables 4.2.6.8 and 6.1.1.4'
Br Br -0.2901 2.4595 'International Tables Vol C Tables 4.2.6.8 and 6.1.1.4'
Cl Cl 0.1484 0.1585 'International Tables Vol C Tables 4.2.6.8 and 6.1.1.4'

loop_
_geom_angle_atom_site_label_1
_geom_angle_atom_site_label_2
_geom_angle_atom_site_label_3
_geom_angle
_geom_angle_site_symmetry_1
_geom_angle_site_symmetry_3
_geom_angle_publ_flag
O1 Mn1 O2 85.04(10) . . ?
O1 Mn1 N1 90.43(11) . . ?
O2 Mn1 N1 175.45(10) . . ?
O1 Mn1 N2 174.44(12) . . ?
O2 Mn1 N2 90.53(11) . . ?
N1 Mn1 N2 94.01(11) . . ?
O1 Mn1 O3 89.64(11) . . ?
O2 Mn1 O3 92.86(11) . . ?
N1 Mn1 O3 87.52(12) . . ?
N2 Mn1 O3 87.21(11) . . ?
O1 Mn1 O4 94.23(11) . . ?
O2 Mn1 O4 91.79(11) . . ?
N1 Mn1 O4 88.13(11) . . ?
N2 Mn1 O4 89.27(11) . . ?
O3 Mn1 O4 174.20(10) . . ?
C7 N1 C8 116.5(3) . . ?
C7 N1 Mn1 122.5(2) . . ?
C8 N1 Mn1 121.0(2) . . ?
C11 N2 C10 116.2(3) . . ?
C11 N2 Mn1 121.2(2) . . ?
C10 N2 Mn1 122.6(2) . . ?
C1 O1 Mn1 127.7(2) . . ?
C17 O2 Mn1 128.7(2) . . ?
O1 C1 C2 119.0(3) . . ?
O1 C1 C6 122.8(3) . . ?
C2 C1 C6 118.1(3) . . ?
C3 C2 C1 120.9(3) . . ?
C2 C3 C4 120.3(3) . . ?
C5 C4 C3 120.6(3) . . ?
C5 C4 Br1 119.5(3) . . ?
C3 C4 Br1 119.9(3) . . ?
C4 C5 C6 119.9(3) . . ?
C5 C6 C1 120.0(3) . . ?
C5 C6 C7 117.8(3) . . ?
C1 C6 C7 121.9(3) . . ?
N1 C7 C6 127.1(3) . . ?
N1 C8 C9 112.2(3) . . ?
C10 C9 C8 113.8(3) . . ?
N2 C10 C9 112.6(3) . . ?
N2 C11 C12 128.5(3) . . ?
C13 C12 C17 119.1(3) . . ?
C13 C12 C11 117.8(3) . . ?
C17 C12 C11 122.7(3) . . ?
C14 C13 C12 120.7(3) . . ?
C13 C14 C15 120.5(3) . . ?
C13 C14 Br2 119.2(3) . . ?
C15 C14 Br2 120.3(3) . . ?
C16 C15 C14 119.9(3) . . ?
C15 C16 C17 121.1(3) . . ?
O2 C17 C16 119.8(3) . . ?
O2 C17 C12 121.5(3) . . ?
C16 C17 C12 118.7(3) . . ?
O7 Cl1 O8 112.4(3) . . ?
O7 Cl1 O6 111.5(3) . . ?
O8 Cl1 O6 108.7(3) . . ?
O7 Cl1 O5 109.0(3) . . ?
O8 Cl1 O5 107.8(3) . . ?
O6 Cl1 O5 107.2(3) . . ?

loop_
_geom_bond_atom_site_label_1
_geom_bond_atom_site_label_2
_geom_bond_distance
_geom_bond_site_symmetry_2
_geom_bond_publ_flag
Mn1 O1 1.881(2) . ?
Mn1 O2 1.903(2) . ?
Mn1 N1 2.026(3) . ?
Mn1 N2 2.030(3) . ?
Mn1 O3 2.206(2) . ?
Mn1 O4 2.221(2) . ?
Br1 C4 1.898(4) . ?
Br2 C14 1.898(4) . ?
N1 C7 1.287(5) . ?
N1 C8 1.481(4) . ?
N2 C11 1.283(5) . ?
N2 C10 1.479(4) . ?
O1 C1 1.327(4) . ?
O2 C17 1.330(4) . ?
C1 C2 1.400(5) . ?
C1 C6 1.413(5) . ?
C2 C3 1.373(5) . ?
C3 C4 1.378(5) . ?
C4 C5 1.373(5) . ?
C5 C6 1.396(5) . ?
C6 C7 1.438(5) . ?
C8 C9 1.508(6) . ?
C9 C10 1.507(6) . ?
C11 C12 1.426(5) . ?
C12 C13 1.415(5) . ?
C12 C17 1.415(5) . ?
C13 C14 1.352(5) . ?
C14 C15 1.396(6) . ?
C15 C16 1.380(5) . ?
C16 C17 1.393(5) . ?
Cl1 O7 1.380(4) . ?
Cl1 O8 1.413(4) . ?
Cl1 O6 1.427(3) . ?
Cl1 O5 1.428(5) . ?

loop_
_geom_hbond_atom_site_label_D
_geom_hbond_atom_site_label_H
_geom_hbond_atom_site_label_A
_geom_hbond_distance_DH
_geom_hbond_distance_HA
_geom_hbond_distance_DA
_geom_hbond_angle_DHA
_geom_hbond_site_symmetry_A
O4 H3W O1 0.82 2.30 3.079(4) 158.3 2_566
O4 H3W O2 0.82 2.44 2.982(3) 124.6 2_566
C5 H5 Br2 0.93 3.03 3.949(4) 170.5 1_545
C11 H11 O8 0.93 2.64 3.273(5) 125.8 1_455
C13 H13 O6 0.93 2.61 3.428(5) 146.5 1_455
O3 H1W O1 0.82(3) 2.64(6) 3.108(4) 117(5) 2_466
O3 H1W O2 0.82(3) 2.06(2) 2.879(3) 175(6) 2_466
O3 H2W O10 0.85(2) 1.99(3) 2.799(4) 159(6) 1_455
O4 H4W O10 0.85(2) 1.95(3) 2.794(4) 173(6) .
O10 H10W O6 0.83(2) 1.96(2) 2.789(4) 173(6) 3_746
O10 H11W O8 0.82(2) 2.09(3) 2.894(6) 169(7) .
O4 H3W O1 0.82 2.30 3.079(4) 158.3 2_566
O4 H3W O2 0.82 2.44 2.982(3) 124.6 2_566
C5 H5 Br2 0.93 3.03 3.949(4) 170.5 1_545
C11 H11 O8 0.93 2.64 3.273(5) 125.8 1_455
C13 H13 O6 0.93 2.61 3.428(5) 146.5 1_455
O3 H1W O1 0.82(3) 2.64(6) 3.108(4) 117(5) 2_466
O3 H1W O2 0.82(3) 2.06(2) 2.879(3) 175(6) 2_466
O3 H2W O10 0.85(2) 1.99(3) 2.799(4) 159(6) 1_455
O4 H4W O10 0.85(2) 1.95(3) 2.794(4) 173(6) .
O10 H10W O6 0.83(2) 1.96(2) 2.789(4) 173(6) 3_746
O10 H11W O8 0.82(2) 2.09(3) 2.894(6) 169(7) .
O4 H3W O1 0.82 2.30 3.079(4) 158.3 2_566
O4 H3W O2 0.82 2.44 2.982(3) 124.6 2_566
C5 H5 Br2 0.93 3.03 3.949(4) 170.5 1_545
C11 H11 O8 0.93 2.64 3.273(5) 125.8 1_455
C13 H13 O6 0.93 2.61 3.428(5) 146.5 1_455
O3 H1W O2 0.82(3) 2.06(2) 2.879(3) 175(6) 2_466
O3 H2W O10 0.85(2) 1.99(3) 2.799(4) 159(6) 1_455
O4 H4W O10 0.85(2) 1.95(3) 2.794(4) 173(6) .
O10 H10W O6 0.83(2) 1.96(2) 2.789(4) 173(6) 3_746
O10 H11W O8 0.82(2) 2.09(3) 2.894(6) 169(7) .
